data_4344570
loop_
_publ_author_name
'Shen, Fuxing'
'Huang, Wei'
'Wu, Dayu'
'Zheng, Zhe'
'Huang, Xing-Cai'
'Sato, Osamu'

_publ_section_title
;
 Redox Modulation of Spin Crossover within a Cobalt Metallogrid.
;
_journal_issue 2
_journal_name_full 'Inorganic chemistry'
_journal_page_first 902
_journal_page_last 908
_journal_paper_doi 10.1021/acs.inorgchem.5b02442
_journal_volume 55
_journal_year 2016
_chemical_formula_moiety 'C72 H64 Co4 N32, 4(Cl O4), 6(C3 N O), O2, O'
_chemical_formula_sum 'C90 H64 Cl4 Co4 N38 O25'
_chemical_formula_weight 2455.31
_space_group_crystal_system monoclinic
_space_group_IT_number 15
_space_group_name_Hall '-C 2yc'
_space_group_name_H-M_alt 'C 1 2/c 1'
_symmetry_space_group_name_Hall '-C 2yc'
_symmetry_space_group_name_H-M 'C 1 2/c 1'
_atom_sites_solution_hydrogens geom
_audit_creation_method SHELXL-2014/7
_cell_angle_alpha 90
_cell_angle_beta 93.480(5)
_cell_angle_gamma 90
_cell_formula_units_Z 4
_cell_length_a 21.314(4)
_cell_length_b 15.745(3)
_cell_length_c 33.445(6)
_cell_measurement_reflns_used 3115
_cell_measurement_temperature 120(2)
_cell_measurement_theta_max 20.512
_cell_measurement_theta_min 2.393
_cell_volume 11203(4)
_computing_cell_refinement 'Bruker SMART'
_computing_data_collection 'Bruker SMART'
_computing_data_reduction 'Bruker SAINT'
_computing_molecular_graphics 'Bruker SHELXTL'
_computing_publication_material 'Bruker SHELXTL'
_computing_structure_refinement 'SHELXL-2014/7 (Sheldrick, 2014)'
_computing_structure_solution 'SHELXL-2014/7 (Sheldrick, 2014)'
_diffrn_ambient_temperature 120(2)
_diffrn_measured_fraction_theta_full 0.997
_diffrn_measured_fraction_theta_max 0.978
_diffrn_measurement_device_type 'Bruker APEX-II CCD'
_diffrn_measurement_method 'phi and omega scans'
_diffrn_radiation_type MoK\a
_diffrn_radiation_wavelength 0.71073
_diffrn_reflns_av_R_equivalents 0.0869
_diffrn_reflns_av_unetI/netI 0.1230
_diffrn_reflns_laue_measured_fraction_full 0.997
_diffrn_reflns_laue_measured_fraction_max 0.978
_diffrn_reflns_limit_h_max 27
_diffrn_reflns_limit_h_min -24
_diffrn_reflns_limit_k_max 12
_diffrn_reflns_limit_k_min -20
_diffrn_reflns_limit_l_max 37
_diffrn_reflns_limit_l_min -43
_diffrn_reflns_number 36140
_diffrn_reflns_point_group_measured_fraction_full 0.997
_diffrn_reflns_point_group_measured_fraction_max 0.978
_diffrn_reflns_theta_full 25.242
_diffrn_reflns_theta_max 27.520
_diffrn_reflns_theta_min 1.220
_diffrn_source 'fine-focus sealed tube'
_exptl_absorpt_coefficient_mu 0.764
_exptl_absorpt_correction_T_max 0.845
_exptl_absorpt_correction_T_min 0.795
_exptl_absorpt_correction_type multi-scan
_exptl_absorpt_process_details SADABS
_exptl_crystal_colour 'dark green'
_exptl_crystal_density_diffrn 1.456
_exptl_crystal_description block
_exptl_crystal_F_000 4984
_exptl_crystal_size_max 0.300
_exptl_crystal_size_mid 0.250
_exptl_crystal_size_min 0.220
_refine_diff_density_max 1.287
_refine_diff_density_min -0.939
_refine_diff_density_rms 0.187
_refine_ls_extinction_method none
_refine_ls_goodness_of_fit_ref 1.107
_refine_ls_hydrogen_treatment constr
_refine_ls_matrix_type full
_refine_ls_number_parameters 707
_refine_ls_number_reflns 12615
_refine_ls_number_restraints 6
_refine_ls_restrained_S_all 1.108
_refine_ls_R_factor_all 0.1765
_refine_ls_R_factor_gt 0.0929
_refine_ls_shift/su_max 0.000
_refine_ls_shift/su_mean 0.000
_refine_ls_structure_factor_coef Fsqd
_refine_ls_weighting_details 'w=1/[\s^2^(Fo^2^)+(0.1400P)^2^+9.9789P] where P=(Fo^2^+2Fc^2^)/3'
_refine_ls_weighting_scheme calc
_refine_ls_wR_factor_gt 0.2548
_refine_ls_wR_factor_ref 0.2992
_reflns_Friedel_coverage 0.000
_reflns_number_gt 6329
_reflns_number_total 12615
_reflns_threshold_expression 'I > 2\s(I)'
_cod_data_source_file ic5b02442_si_002.cif
_cod_data_source_block 1
_cod_depositor_comments
;
The following automatic conversions were performed:

'_exptl_absorpt_correction_type' value 'multi-Scan' changed to
'multi-scan' according to
/usr/data/users/saulius/crontab/automatic-downloads/current/ACS/lib/dictionaries/cif_core.dic
dictionary named 'cif_core.dic' version 2.4.2 from 2011-04-26.

Automatic conversion script
Id: cif_fix_values 4268 2015-11-12 08:31:59Z antanas 
;
_cod_database_code 4344570
_shelx_shelxl_version_number 2014/7
_shelx_space_group_comment
;
The symmetry employed for this shelxl refinement is uniquely defined
by the following loop, which should always be used as a source of
symmetry information in preference to the above space-group names.
They are only intended as comments.
;
_shelx_estimated_absorpt_t_min 0.803
_shelx_estimated_absorpt_t_max 0.850

loop_
_space_group_symop_operation_xyz
'x, y, z'
'-x, y, -z+1/2'
'x+1/2, y+1/2, z'
'-x+1/2, y+1/2, -z+1/2'
'-x, -y, -z'
'x, -y, z-1/2'
'-x+1/2, -y+1/2, -z'
'x+1/2, -y+1/2, z-1/2'

loop_
_atom_site_label
_atom_site_type_symbol
_atom_site_fract_x
_atom_site_fract_y
_atom_site_fract_z
_atom_site_U_iso_or_equiv
_atom_site_adp_type
_atom_site_occupancy
_atom_site_site_symmetry_order
_atom_site_calc_flag
_atom_site_refinement_flags_posn
_atom_site_refinement_flags_adp
_atom_site_refinement_flags_occupancy
Co1 Co 0.30899(4) 0.70507(5) 0.17418(2) 0.0317(2) Uani 1 1 d . . .
Co2 Co 0.39332(4) 0.72074(6) 0.36749(3) 0.0350(3) Uani 1 1 d . . .
N5 N 0.3313(2) 0.7191(3) 0.23115(14) 0.0310(11) Uani 1 1 d . . .
N4 N 0.3665(2) 0.7094(3) 0.31099(15) 0.0338(12) Uani 1 1 d . . .
N12 N 0.5186(2) 0.7255(3) 0.14359(15) 0.0340(12) Uani 1 1 d . . .
N16 N 0.3957(2) 0.7025(3) 0.16127(14) 0.0309(11) Uani 1 1 d . . .
C8 C 0.3565(3) 0.7880(4) 0.29394(19) 0.0362(15) Uani 1 1 d . . .
N3 N 0.3767(2) 0.8357(3) 0.35702(16) 0.0364(12) Uani 1 1 d . . .
N13 N 0.2244(2) 0.7375(4) 0.18132(16) 0.0380(13) Uani 1 1 d . . .
N11 N 0.5905(2) 0.6047(3) 0.12525(15) 0.0372(12) Uani 1 1 d . . .
N15 N 0.3169(2) 0.8203(3) 0.16165(16) 0.0358(12) Uani 1 1 d . . .
C11 C 0.3346(3) 0.6428(4) 0.25005(17) 0.0317(14) Uani 1 1 d . . .
N8 N 0.2834(2) 0.6614(4) 0.12263(15) 0.0380(13) Uani 1 1 d . . .
C35 C 0.4185(3) 0.7830(4) 0.15568(18) 0.0336(14) Uani 1 1 d . . .
C9 C 0.3409(3) 0.7899(4) 0.25220(19) 0.0344(14) Uani 1 1 d . . .
H9A H 0.3373 0.8420 0.2392 0.041 Uiso 1 1 calc R U .
N1 N 0.4122(3) 0.7636(4) 0.42016(17) 0.0468(14) Uani 1 1 d . . .
N6 N 0.3026(2) 0.5898(3) 0.18795(15) 0.0340(12) Uani 1 1 d . . .
N14 N 0.2651(2) 0.8705(3) 0.16248(16) 0.0402(13) Uani 1 1 d . . .
C7 C 0.3620(3) 0.8587(4) 0.3202(2) 0.0393(15) Uani 1 1 d . . .
N9 N 0.6876(2) 0.6858(4) 0.11753(17) 0.0448(14) Uani 1 1 d . . .
C32 C 0.2145(3) 0.8211(4) 0.1714(2) 0.0407(16) Uani 1 1 d . . .
C36 C 0.4309(3) 0.6365(4) 0.15456(19) 0.0384(15) Uani 1 1 d . . .
H36A H 0.4143 0.5823 0.1570 0.046 Uiso 1 1 calc R U .
N7 N 0.2854(3) 0.5331(3) 0.15975(16) 0.0414(13) Uani 1 1 d . . .
C18 C 0.2717(3) 0.7037(5) 0.0880(2) 0.0467(17) Uani 1 1 d . . .
H18A H 0.2784 0.7620 0.0872 0.056 Uiso 1 1 calc R U .
C26 C 0.4928(3) 0.6456(4) 0.14385(18) 0.0344(14) Uani 1 1 d . . .
C10 C 0.3548(3) 0.6395(4) 0.29020(18) 0.0342(14) Uani 1 1 d . . .
H10A H 0.3601 0.5870 0.3027 0.041 Uiso 1 1 calc R U .
C27 C 0.4813(3) 0.7924(4) 0.14895(18) 0.0353(14) Uani 1 1 d . . .
H27A H 0.4982 0.8468 0.1481 0.042 Uiso 1 1 calc R U .
C5 C 0.4022(3) 0.8471(5) 0.4223(2) 0.0464(17) Uani 1 1 d . . .
C23 C 0.6884(3) 0.5999(5) 0.1094(2) 0.0457(17) Uani 1 1 d . . .
C34 C 0.3719(3) 0.8495(4) 0.15616(19) 0.0344(14) Uani 1 1 d . . .
C25 C 0.5333(3) 0.5770(4) 0.13248(18) 0.0361(15) Uani 1 1 d . . .
N10 N 0.6359(2) 0.5525(4) 0.11430(17) 0.0455(14) Uani 1 1 d . . .
C14 C 0.2736(3) 0.5748(4) 0.1240(2) 0.0401(16) Uani 1 1 d . . .
C13 C 0.3166(3) 0.5696(4) 0.22544(19) 0.0362(14) Uani 1 1 d . . .
N2 N 0.3838(3) 0.8918(4) 0.38759(17) 0.0477(15) Uani 1 1 d . . .
C31 C 0.1537(3) 0.8563(5) 0.1720(2) 0.0503(19) Uani 1 1 d . . .
H31A H 0.1463 0.9130 0.1654 0.060 Uiso 1 1 calc R U .
C33 C 0.3854(3) 0.9410(4) 0.1489(2) 0.0462(17) Uani 1 1 d . . .
H33A H 0.4295 0.9482 0.1456 0.069 Uiso 1 1 calc R U .
H33B H 0.3620 0.9596 0.1251 0.069 Uiso 1 1 calc R U .
H33C H 0.3734 0.9741 0.1713 0.069 Uiso 1 1 calc R U .
C29 C 0.1158(3) 0.7208(5) 0.1922(3) 0.059(2) Uani 1 1 d . . .
H29A H 0.0826 0.6869 0.1994 0.070 Uiso 1 1 calc R U .
C1 C 0.4322(4) 0.7192(5) 0.4540(2) 0.061(2) Uani 1 1 d . . .
H1A H 0.4392 0.6610 0.4523 0.073 Uiso 1 1 calc R U .
C17 C 0.2503(4) 0.6624(6) 0.0542(2) 0.066(2) Uani 1 1 d . . .
H17A H 0.2435 0.6925 0.0304 0.079 Uiso 1 1 calc R U .
C28 C 0.1748(3) 0.6878(5) 0.1911(2) 0.0456(17) Uani 1 1 d . . .
H28A H 0.1814 0.6307 0.1970 0.055 Uiso 1 1 calc R U .
C30 C 0.1060(3) 0.8041(5) 0.1825(3) 0.057(2) Uani 1 1 d . . .
H30A H 0.0656 0.8263 0.1832 0.068 Uiso 1 1 calc R U .
C24 C 0.5138(3) 0.4855(4) 0.1280(2) 0.0536(19) Uani 1 1 d . . .
H24A H 0.4708 0.4794 0.1347 0.080 Uiso 1 1 calc R U .
H24B H 0.5178 0.4677 0.1008 0.080 Uiso 1 1 calc R U .
H24C H 0.5402 0.4509 0.1456 0.080 Uiso 1 1 calc R U .
C12 C 0.3108(4) 0.4816(5) 0.2421(2) 0.057(2) Uani 1 1 d . . .
H12A H 0.3236 0.4819 0.2701 0.086 Uiso 1 1 calc R U .
H12B H 0.2679 0.4631 0.2385 0.086 Uiso 1 1 calc R U .
H12C H 0.3373 0.4436 0.2282 0.086 Uiso 1 1 calc R U .
C6 C 0.3502(3) 0.9483(4) 0.3087(2) 0.0499(18) Uani 1 1 d . . .
H6A H 0.3401 0.9518 0.2804 0.075 Uiso 1 1 calc R U .
H6B H 0.3156 0.9699 0.3229 0.075 Uiso 1 1 calc R U .
H6C H 0.3871 0.9815 0.3155 0.075 Uiso 1 1 calc R U .
C2 C 0.4419(5) 0.7590(8) 0.4896(3) 0.092(3) Uani 1 1 d . . .
H2A H 0.4562 0.7281 0.5120 0.110 Uiso 1 1 calc R U .
C15 C 0.2509(4) 0.5326(5) 0.0896(2) 0.061(2) Uani 1 1 d . . .
H15A H 0.2440 0.4743 0.0903 0.073 Uiso 1 1 calc R U .
C3 C 0.4306(5) 0.8464(7) 0.4932(3) 0.079(3) Uani 1 1 d . . .
H3A H 0.4361 0.8734 0.5179 0.095 Uiso 1 1 calc R U .
C16 C 0.2387(4) 0.5763(6) 0.0548(2) 0.068(2) Uani 1 1 d . . .
H16A H 0.2227 0.5485 0.0319 0.081 Uiso 1 1 calc R U .
C4 C 0.4113(4) 0.8913(6) 0.4595(2) 0.068(2) Uani 1 1 d . . .
H4A H 0.4043 0.9495 0.4608 0.082 Uiso 1 1 calc R U .
C20 C 0.7933(4) 0.6970(7) 0.1002(3) 0.072(3) Uani 1 1 d . . .
H20A H 0.8284 0.7308 0.0970 0.087 Uiso 1 1 calc R U .
C19 C 0.7388(3) 0.7321(5) 0.1125(2) 0.057(2) Uani 1 1 d . . .
H19A H 0.7376 0.7902 0.1176 0.069 Uiso 1 1 calc R U .
C22 C 0.7446(4) 0.5636(6) 0.0978(3) 0.066(2) Uani 1 1 d . . .
H22A H 0.7467 0.5053 0.0935 0.079 Uiso 1 1 calc R U .
C21 C 0.7953(4) 0.6117(6) 0.0928(3) 0.072(3) Uani 1 1 d . . .
H21A H 0.8319 0.5872 0.0843 0.087 Uiso 1 1 calc R U .
Cl3 Cl 0.5000 0.4874(3) 0.2500 0.0874(11) Uani 1 2 d DS T P
Cl2 Cl 0.5000 0.9649(3) 0.2500 0.0888(11) Uani 1 2 d S T P
O3 O 0.4222(5) 0.8406(7) 0.0663(2) 0.155(4) Uani 1 1 d . . .
O2 O 0.3969(5) 0.8645(9) -0.0001(2) 0.185(5) Uani 1 1 d . . .
O5 O 0.5112(5) 1.0149(9) 0.2167(4) 0.211(6) Uani 1 1 d . . .
O4 O 0.3228(5) 0.8886(8) 0.0481(3) 0.169(4) Uani 1 1 d . . .
O6 O 0.4467(4) 0.9147(8) 0.2399(3) 0.163(4) Uani 1 1 d . . .
O7 O 0.5411(5) 0.5197(12) 0.2251(4) 0.256(9) Uani 1 1 d . . .
N19 N 0.3917(6) 0.5878(9) -0.0004(4) 0.130(4) Uani 1 1 d . . .
C43 C 0.4079(7) 0.6238(11) 0.0346(5) 0.141(6) Uani 1 1 d . . .
Cl1 Cl 0.38608(14) 0.88927(19) 0.03856(7) 0.0837(8) Uani 1 1 d . . .
O10 O 0.4269(8) 0.5829(12) 0.0631(4) 0.268(10) Uani 1 1 d . . .
C44 C 0.3589(11) 0.6360(16) -0.0332(5) 0.221(10) Uani 1 1 d . . .
O1 O 0.4057(7) 0.9720(8) 0.0447(4) 0.202(6) Uani 1 1 d . . .
C45 C 0.3953(19) 0.5017(16) -0.0090(7) 0.37(2) Uani 1 1 d . . .
N17 N 0.0315(8) 0.6561(13) 0.0979(4) 0.140(6) Uani 1 1 d . . .
O9 O -0.0379(11) 0.7426(19) 0.0994(7) 0.257(10) Uani 1 1 d . . .
C37 C 0.013(2) 0.728(4) 0.0925(9) 0.27(2) Uani 1 1 d . . .
C39 C 0.0929(11) 0.632(2) 0.0933(7) 0.275(16) Uani 1 1 d D . .
C38 C 0.0046(17) 0.583(2) 0.1047(9) 0.36(3) Uani 1 1 d D . .
N18 N 0.1278(7) 0.7135(12) 0.2973(4) 0.227(10) Uani 1 1 d D . .
C41 C 0.0641(7) 0.7054(17) 0.2988(9) 0.254(14) Uani 1 1 d D . .
C42 C 0.1488(14) 0.6317(14) 0.2919(7) 0.45(4) Uani 1 1 d D . .
O12 O 0.5000 0.7252(9) 0.2500 0.172(6) Uani 1 2 d S T P
O11B O 0.2613(8) 0.6999(10) 0.5087(5) 0.258(7) Uiso 1 1 d . . .
O8 O 0.2228(7) 0.7309(14) 0.2902(6) 0.294(9) Uiso 1 1 d D . .
C40 C 0.1721(11) 0.7710(13) 0.2928(6) 0.177(7) Uiso 1 1 d . . .
O13 O 0.4704(10) 0.4223(10) 0.2284(6) 0.332(11) Uiso 1 1 d D . .

loop_
_atom_site_aniso_label
_atom_site_aniso_U_11
_atom_site_aniso_U_22
_atom_site_aniso_U_33
_atom_site_aniso_U_23
_atom_site_aniso_U_13
_atom_site_aniso_U_12
Co1 0.0270(4) 0.0319(5) 0.0357(5) 0.0021(4) -0.0029(3) 0.0006(3)
Co2 0.0294(5) 0.0408(5) 0.0345(5) -0.0043(4) -0.0006(3) -0.0005(4)
N5 0.027(3) 0.033(3) 0.032(3) -0.001(2) -0.001(2) 0.000(2)
N4 0.026(2) 0.037(3) 0.038(3) 0.000(2) 0.001(2) 0.002(2)
N12 0.030(3) 0.038(3) 0.033(3) 0.002(2) -0.003(2) 0.005(2)
N16 0.028(3) 0.027(3) 0.037(3) 0.000(2) -0.003(2) 0.003(2)
C8 0.023(3) 0.040(4) 0.046(4) -0.001(3) 0.001(3) 0.006(3)
N3 0.027(3) 0.041(3) 0.040(3) -0.012(3) -0.005(2) -0.004(2)
N13 0.028(3) 0.044(3) 0.041(3) 0.001(3) -0.005(2) 0.004(2)
N11 0.037(3) 0.040(3) 0.034(3) -0.002(2) -0.002(2) 0.003(2)
N15 0.035(3) 0.031(3) 0.042(3) 0.000(2) 0.001(2) 0.009(2)
C11 0.032(3) 0.030(3) 0.033(3) 0.002(3) -0.002(3) -0.001(3)
N8 0.030(3) 0.044(3) 0.039(3) 0.004(3) -0.003(2) -0.001(2)
C35 0.039(3) 0.026(3) 0.035(3) 0.002(3) -0.003(3) -0.001(3)
C9 0.033(3) 0.031(3) 0.039(4) 0.004(3) 0.003(3) 0.001(3)
N1 0.045(3) 0.051(4) 0.044(3) -0.007(3) -0.002(3) -0.003(3)
N6 0.026(3) 0.034(3) 0.041(3) -0.002(2) -0.003(2) -0.001(2)
N14 0.036(3) 0.033(3) 0.050(3) 0.006(3) -0.007(2) 0.007(2)
C7 0.027(3) 0.039(4) 0.052(4) -0.009(3) 0.008(3) 0.005(3)
N9 0.033(3) 0.057(4) 0.045(3) 0.014(3) 0.006(2) 0.002(3)
C32 0.035(4) 0.045(4) 0.041(4) 0.000(3) -0.005(3) 0.007(3)
C36 0.032(3) 0.034(4) 0.048(4) 0.001(3) -0.004(3) -0.004(3)
N7 0.054(3) 0.030(3) 0.039(3) 0.001(3) -0.004(3) -0.008(3)
C18 0.051(4) 0.045(4) 0.043(4) 0.005(3) -0.003(3) 0.003(3)
C26 0.033(3) 0.034(3) 0.036(4) 0.006(3) -0.002(3) 0.002(3)
C10 0.037(3) 0.033(3) 0.032(3) 0.000(3) -0.001(3) 0.002(3)
C27 0.034(3) 0.031(3) 0.041(4) 0.008(3) -0.003(3) -0.009(3)
C5 0.040(4) 0.055(5) 0.043(4) -0.009(4) 0.000(3) 0.002(3)
C23 0.043(4) 0.051(4) 0.044(4) 0.004(3) 0.010(3) 0.012(3)
C34 0.027(3) 0.034(3) 0.041(4) 0.006(3) -0.001(3) -0.005(3)
C25 0.030(3) 0.041(4) 0.038(4) 0.002(3) 0.001(3) 0.004(3)
N10 0.030(3) 0.051(4) 0.055(4) -0.001(3) 0.002(3) 0.009(3)
C14 0.032(3) 0.043(4) 0.046(4) -0.001(3) 0.005(3) -0.007(3)
C13 0.037(3) 0.034(3) 0.037(4) 0.004(3) -0.004(3) -0.002(3)
N2 0.044(3) 0.053(4) 0.046(4) -0.020(3) 0.006(3) 0.006(3)
C31 0.042(4) 0.048(4) 0.060(5) -0.006(4) -0.008(3) 0.013(3)
C33 0.040(4) 0.031(3) 0.067(5) 0.005(3) -0.002(3) 0.002(3)
C29 0.035(4) 0.062(5) 0.080(6) 0.008(4) 0.003(4) -0.002(4)
C1 0.079(6) 0.059(5) 0.043(5) -0.002(4) -0.012(4) -0.003(4)
C17 0.072(6) 0.088(7) 0.035(4) 0.013(4) -0.008(4) -0.004(5)
C28 0.035(4) 0.046(4) 0.056(4) 0.008(3) 0.004(3) -0.002(3)
C30 0.029(4) 0.058(5) 0.084(6) -0.001(4) 0.001(4) 0.009(3)
C24 0.051(4) 0.039(4) 0.070(5) -0.006(4) 0.002(4) 0.005(3)
C12 0.080(6) 0.038(4) 0.052(5) 0.008(4) -0.016(4) -0.008(4)
C6 0.051(4) 0.042(4) 0.056(5) -0.005(4) 0.000(3) 0.013(3)
C2 0.126(9) 0.105(9) 0.042(5) 0.015(5) -0.016(5) 0.000(7)
C15 0.082(6) 0.060(5) 0.038(4) -0.008(4) -0.013(4) -0.010(4)
C3 0.109(8) 0.077(7) 0.051(5) -0.017(5) -0.007(5) 0.006(6)
C16 0.077(6) 0.082(7) 0.042(5) -0.010(4) -0.017(4) -0.012(5)
C4 0.080(6) 0.067(6) 0.057(5) -0.025(5) 0.001(4) 0.004(5)
C20 0.043(5) 0.091(7) 0.085(7) 0.028(6) 0.016(4) 0.004(5)
C19 0.040(4) 0.057(5) 0.075(6) 0.011(4) 0.007(4) -0.002(4)
C22 0.051(5) 0.063(5) 0.085(6) 0.010(5) 0.016(4) 0.024(4)
C21 0.053(5) 0.083(7) 0.082(6) 0.023(6) 0.018(4) 0.012(5)
Cl3 0.084(3) 0.082(3) 0.098(3) 0.000 0.017(2) 0.000
Cl2 0.063(2) 0.095(3) 0.108(3) 0.000 0.007(2) 0.000
O3 0.199(10) 0.189(10) 0.074(5) 0.024(6) -0.015(6) 0.084(8)
O2 0.204(11) 0.278(15) 0.069(6) -0.032(7) -0.022(6) 0.107(10)
O5 0.108(7) 0.252(15) 0.278(14) 0.148(12) 0.043(8) 0.002(8)
O4 0.104(7) 0.239(14) 0.163(9) 0.042(9) 0.005(6) -0.024(8)
O6 0.115(7) 0.233(13) 0.138(8) -0.016(8) 0.000(6) -0.082(8)
O7 0.138(9) 0.40(2) 0.219(13) 0.185(14) -0.031(8) -0.102(12)
N19 0.157(11) 0.127(10) 0.102(9) -0.016(8) -0.006(8) 0.039(8)
C43 0.126(12) 0.157(15) 0.134(13) -0.039(12) -0.050(10) 0.039(10)
Cl1 0.102(2) 0.0897(19) 0.0586(15) 0.0055(13) -0.0050(13) 0.0062(16)
O10 0.31(2) 0.33(2) 0.154(12) -0.067(12) -0.101(12) 0.147(16)
C44 0.28(3) 0.27(3) 0.112(13) 0.021(15) -0.007(15) 0.06(2)
O1 0.280(16) 0.114(9) 0.220(13) 0.016(8) 0.072(11) -0.045(10)
C45 0.76(7) 0.15(2) 0.17(2) -0.066(16) -0.17(3) 0.13(3)
N17 0.133(13) 0.200(17) 0.086(9) 0.001(10) 0.005(9) -0.060(13)
O9 0.24(2) 0.29(2) 0.24(2) 0.032(15) 0.011(16) 0.05(2)
C37 0.28(4) 0.43(6) 0.094(16) 0.00(3) -0.07(2) 0.08(5)
C39 0.17(2) 0.46(5) 0.20(2) -0.05(2) 0.025(17) 0.12(3)
C38 0.50(6) 0.29(4) 0.29(4) 0.05(3) -0.05(3) -0.24(4)
N18 0.247(18) 0.30(2) 0.131(11) 0.116(14) -0.037(11) -0.183(18)
C41 0.088(12) 0.25(3) 0.42(4) 0.06(3) 0.027(18) -0.018(14)
C42 1.00(11) 0.17(2) 0.17(2) 0.10(2) -0.13(4) -0.22(4)
O12 0.211(17) 0.097(10) 0.207(16) 0.000 0.014(13) 0.000

loop_
_atom_type_symbol
_atom_type_description
_atom_type_scat_dispersion_real
_atom_type_scat_dispersion_imag
_atom_type_scat_source
C C 0.0033 0.0016 'International Tables Vol C Tables 4.2.6.8 and 6.1.1.4'
H H 0.0000 0.0000 'International Tables Vol C Tables 4.2.6.8 and 6.1.1.4'
N N 0.0061 0.0033 'International Tables Vol C Tables 4.2.6.8 and 6.1.1.4'
O O 0.0106 0.0060 'International Tables Vol C Tables 4.2.6.8 and 6.1.1.4'
Cl Cl 0.1484 0.1585 'International Tables Vol C Tables 4.2.6.8 and 6.1.1.4'
Co Co 0.3494 0.9721 'International Tables Vol C Tables 4.2.6.8 and 6.1.1.4'

loop_
_geom_angle_atom_site_label_1
_geom_angle_atom_site_label_2
_geom_angle_atom_site_label_3
_geom_angle
_geom_angle_site_symmetry_1
_geom_angle_site_symmetry_3
N15 Co1 N6 178.4(2) . .
N15 Co1 N13 82.3(2) . .
N6 Co1 N13 98.4(2) . .
N15 Co1 N8 99.9(2) . .
N6 Co1 N8 81.5(2) . .
N13 Co1 N8 89.4(2) . .
N15 Co1 N16 82.5(2) . .
N6 Co1 N16 96.9(2) . .
N13 Co1 N16 164.6(2) . .
N8 Co1 N16 90.9(2) . .
N15 Co1 N5 95.1(2) . .
N6 Co1 N5 83.5(2) . .
N13 Co1 N5 91.3(2) . .
N8 Co1 N5 164.9(2) . .
N16 Co1 N5 92.4(2) . .
N11 Co2 N3 176.7(2) 2_655 .
N11 Co2 N9 81.2(3) 2_655 2_655
N3 Co2 N9 99.5(2) . 2_655
N11 Co2 N1 101.4(2) 2_655 .
N3 Co2 N1 81.8(2) . .
N9 Co2 N1 90.1(2) 2_655 .
N11 Co2 N12 83.7(2) 2_655 2_655
N3 Co2 N12 95.8(2) . 2_655
N9 Co2 N12 164.7(2) 2_655 2_655
N1 Co2 N12 90.6(2) . 2_655
N11 Co2 N4 94.4(2) 2_655 .
N3 Co2 N4 82.3(2) . .
N9 Co2 N4 90.7(2) 2_655 .
N1 Co2 N4 164.0(2) . .
N12 Co2 N4 92.8(2) 2_655 .
C9 N5 C11 119.6(5) . .
C9 N5 Co1 129.4(4) . .
C11 N5 Co1 110.9(4) . .
C10 N4 C8 120.9(5) . .
C10 N4 Co2 128.6(4) . .
C8 N4 Co2 110.4(4) . .
C27 N12 C26 118.6(5) . .
C27 N12 Co2 130.3(4) . 2_655
C26 N12 Co2 111.0(4) . 2_655
C36 N16 C35 119.8(5) . .
C36 N16 Co1 128.6(4) . .
C35 N16 Co1 111.4(4) . .
N4 C8 C9 116.7(6) . .
N4 C8 C7 116.5(6) . .
C9 C8 C7 126.9(6) . .
C7 N3 N2 122.8(6) . .
C7 N3 Co2 118.5(4) . .
N2 N3 Co2 118.6(4) . .
C32 N13 C28 119.7(6) . .
C32 N13 Co1 111.2(4) . .
C28 N13 Co1 128.9(5) . .
C25 N11 N10 122.4(6) . .
C25 N11 Co2 117.4(4) . 2_655
N10 N11 Co2 120.2(4) . 2_655
C34 N15 N14 123.1(5) . .
C34 N15 Co1 118.3(4) . .
N14 N15 Co1 118.3(4) . .
N5 C11 C10 119.2(5) . .
N5 C11 C13 115.7(5) . .
C10 C11 C13 125.0(6) . .
C18 N8 C14 119.7(6) . .
C18 N8 Co1 128.9(5) . .
C14 N8 Co1 111.3(4) . .
N16 C35 C27 118.5(5) . .
N16 C35 C34 114.7(5) . .
C27 C35 C34 126.8(6) . .
N5 C9 C8 121.7(6) . .
N5 C9 H9A 119.2 . .
C8 C9 H9A 119.2 . .
C5 N1 C1 119.9(6) . .
C5 N1 Co2 111.9(5) . .
C1 N1 Co2 128.2(5) . .
C13 N6 N7 123.4(5) . .
C13 N6 Co1 117.0(4) . .
N7 N6 Co1 119.6(4) . .
N15 N14 C32 108.9(5) . .
N3 C7 C8 111.8(6) . .
N3 C7 C6 122.5(6) . .
C8 C7 C6 125.6(6) . .
C19 N9 C23 119.5(6) . .
C19 N9 Co2 129.5(6) . 2_655
C23 N9 Co2 110.9(4) . 2_655
N13 C32 N14 118.8(5) . .
N13 C32 C31 120.2(6) . .
N14 C32 C31 120.9(6) . .
N16 C36 C26 121.6(6) . .
N16 C36 H36A 119.2 . .
C26 C36 H36A 119.2 . .
N6 N7 C14 108.8(5) . .
N8 C18 C17 121.0(7) . .
N8 C18 H18A 119.5 . .
C17 C18 H18A 119.5 . .
N12 C26 C36 118.7(6) . .
N12 C26 C25 115.8(5) . .
C36 C26 C25 125.4(6) . .
N4 C10 C11 121.2(6) . .
N4 C10 H10A 119.4 . .
C11 C10 H10A 119.4 . .
N12 C27 C35 121.9(6) . .
N12 C27 H27A 119.1 . .
C35 C27 H27A 119.1 . .
N1 C5 N2 119.3(6) . .
N1 C5 C4 120.9(7) . .
N2 C5 C4 119.8(7) . .
N10 C23 N9 119.5(6) . .
N10 C23 C22 122.1(7) . .
N9 C23 C22 118.3(7) . .
N15 C34 C35 112.2(5) . .
N15 C34 C33 123.8(6) . .
C35 C34 C33 123.9(6) . .
N11 C25 C26 111.8(6) . .
N11 C25 C24 123.1(6) . .
C26 C25 C24 125.1(6) . .
N11 N10 C23 108.1(6) . .
N7 C14 N8 118.7(6) . .
N7 C14 C15 121.9(6) . .
N8 C14 C15 119.4(6) . .
N6 C13 C11 112.6(5) . .
N6 C13 C12 124.1(6) . .
C11 C13 C12 123.2(6) . .
N3 N2 C5 108.2(6) . .
C30 C31 C32 117.7(7) . .
C30 C31 H31A 121.1 . .
C32 C31 H31A 121.1 . .
C34 C33 H33A 109.5 . .
C34 C33 H33B 109.5 . .
H33A C33 H33B 109.5 . .
C34 C33 H33C 109.5 . .
H33A C33 H33C 109.5 . .
H33B C33 H33C 109.5 . .
C28 C29 C30 119.3(7) . .
C28 C29 H29A 120.4 . .
C30 C29 H29A 120.4 . .
C2 C1 N1 120.9(8) . .
C2 C1 H1A 119.6 . .
N1 C1 H1A 119.6 . .
C18 C17 C16 120.6(7) . .
C18 C17 H17A 119.7 . .
C16 C17 H17A 119.7 . .
C29 C28 N13 121.0(7) . .
C29 C28 H28A 119.5 . .
N13 C28 H28A 119.5 . .
C29 C30 C31 122.1(7) . .
C29 C30 H30A 118.9 . .
C31 C30 H30A 118.9 . .
C25 C24 H24A 109.5 . .
C25 C24 H24B 109.5 . .
H24A C24 H24B 109.5 . .
C25 C24 H24C 109.5 . .
H24A C24 H24C 109.5 . .
H24B C24 H24C 109.5 . .
C13 C12 H12A 109.5 . .
C13 C12 H12B 109.5 . .
H12A C12 H12B 109.5 . .
C13 C12 H12C 109.5 . .
H12A C12 H12C 109.5 . .
H12B C12 H12C 109.5 . .
C7 C6 H6A 109.5 . .
C7 C6 H6B 109.5 . .
H6A C6 H6B 109.5 . .
C7 C6 H6C 109.5 . .
H6A C6 H6C 109.5 . .
H6B C6 H6C 109.5 . .
C1 C2 C3 120.8(9) . .
C1 C2 H2A 119.6 . .
C3 C2 H2A 119.6 . .
C16 C15 C14 120.2(8) . .
C16 C15 H15A 119.9 . .
C14 C15 H15A 119.9 . .
C4 C3 C2 118.6(8) . .
C4 C3 H3A 120.7 . .
C2 C3 H3A 120.7 . .
C15 C16 C17 119.0(7) . .
C15 C16 H16A 120.5 . .
C17 C16 H16A 120.5 . .
C3 C4 C5 118.9(8) . .
C3 C4 H4A 120.6 . .
C5 C4 H4A 120.6 . .
C21 C20 C19 119.2(8) . .
C21 C20 H20A 120.4 . .
C19 C20 H20A 120.4 . .
N9 C19 C20 122.1(8) . .
N9 C19 H19A 118.9 . .
C20 C19 H19A 118.9 . .
C21 C22 C23 120.9(8) . .
C21 C22 H22A 119.5 . .
C23 C22 H22A 119.5 . .
C22 C21 C20 119.9(8) . .
C22 C21 H21A 120.1 . .
C20 C21 H21A 120.1 . .
O7 Cl3 O7 135.5(18) . 2_655
O7 Cl3 O13 104.5(12) . .
O7 Cl3 O13 108.1(12) 2_655 .
O7 Cl3 O13 108.1(12) . 2_655
O7 Cl3 O13 104.5(12) 2_655 2_655
O13 Cl3 O13 84.5(17) . 2_655
O5 Cl2 O5 111.4(14) 2_655 .
O5 Cl2 O6 107.4(7) 2_655 2_655
O5 Cl2 O6 109.5(7) . 2_655
O5 Cl2 O6 109.5(7) 2_655 .
O5 Cl2 O6 107.4(7) . .
O6 Cl2 O6 111.7(11) 2_655 .
C43 N19 C45 125.9(15) . .
C43 N19 C44 121.5(15) . .
C45 N19 C44 112.1(15) . .
O10 C43 N19 121.9(18) . .
O1 Cl1 O2 109.7(8) . .
O1 Cl1 O3 105.6(8) . .
O2 Cl1 O3 110.5(6) . .
O1 Cl1 O4 105.1(8) . .
O2 Cl1 O4 115.3(7) . .
O3 Cl1 O4 110.0(6) . .
C37 N17 C38 135(3) . .
C37 N17 C39 123(3) . .
C38 N17 C39 102.2(19) . .
O9 C37 N17 117(6) . .
C40 N18 C41 142(2) . .
C40 N18 C42 112.5(18) . .
C41 N18 C42 104.5(13) . .
O8 C40 N18 106.7(17) . .

loop_
_geom_bond_atom_site_label_1
_geom_bond_atom_site_label_2
_geom_bond_distance
_geom_bond_site_symmetry_2
Co1 N15 1.873(5) .
Co1 N6 1.879(5) .
Co1 N13 1.902(5) .
Co1 N8 1.905(5) .
Co1 N16 1.923(5) .
Co1 N5 1.948(5) .
Co2 N11 1.873(5) 2_655
Co2 N3 1.873(6) .
Co2 N9 1.906(6) 2_655
Co2 N1 1.906(6) .
Co2 N12 1.938(5) 2_655
Co2 N4 1.949(5) .
N5 C9 1.327(8) .
N5 C11 1.357(7) .
N4 C10 1.316(8) .
N4 C8 1.375(8) .
N12 C27 1.338(8) .
N12 C26 1.374(8) .
N12 Co2 1.938(5) 2_655
N16 C36 1.310(8) .
N16 C35 1.374(7) .
C8 C9 1.416(9) .
C8 C7 1.418(9) .
N3 C7 1.305(8) .
N3 N2 1.353(7) .
N13 C32 1.371(9) .
N13 C28 1.371(8) .
N11 C25 1.330(8) .
N11 N10 1.338(7) .
N11 Co2 1.873(5) 2_655
N15 C34 1.282(8) .
N15 N14 1.359(7) .
C11 C10 1.386(8) .
C11 C13 1.455(8) .
N8 C18 1.347(8) .
N8 C14 1.380(8) .
C35 C27 1.378(9) .
C35 C34 1.444(8) .
C9 H9A 0.9300 .
N1 C5 1.335(9) .
N1 C1 1.375(9) .
N6 C13 1.310(8) .
N6 N7 1.335(7) .
N14 C32 1.377(8) .
C7 C6 1.479(9) .
N9 C19 1.332(9) .
N9 C23 1.380(9) .
N9 Co2 1.906(6) 2_655
C32 C31 1.409(9) .
C36 C26 1.394(9) .
C36 H36A 0.9300 .
N7 C14 1.375(8) .
C18 C17 1.358(10) .
C18 H18A 0.9300 .
C26 C25 1.448(9) .
C10 H10A 0.9300 .
C27 H27A 0.9300 .
C5 N2 1.395(9) .
C5 C4 1.427(10) .
C23 N10 1.362(9) .
C23 C22 1.403(10) .
C34 C33 1.492(9) .
C25 C24 1.505(9) .
C14 C15 1.391(9) .
C13 C12 1.500(9) .
C31 C30 1.371(10) .
C31 H31A 0.9300 .
C33 H33A 0.9600 .
C33 H33B 0.9600 .
C33 H33C 0.9600 .
C29 C28 1.363(10) .
C29 C30 1.364(10) .
C29 H29A 0.9300 .
C1 C2 1.351(12) .
C1 H1A 0.9300 .
C17 C16 1.379(12) .
C17 H17A 0.9300 .
C28 H28A 0.9300 .
C30 H30A 0.9300 .
C24 H24A 0.9600 .
C24 H24B 0.9600 .
C24 H24C 0.9600 .
C12 H12A 0.9600 .
C12 H12B 0.9600 .
C12 H12C 0.9600 .
C6 H6A 0.9600 .
C6 H6B 0.9600 .
C6 H6C 0.9600 .
C2 C3 1.404(14) .
C2 H2A 0.9300 .
C15 C16 1.362(11) .
C15 H15A 0.9300 .
C3 C4 1.372(12) .
C3 H3A 0.9300 .
C16 H16A 0.9300 .
C4 H4A 0.9300 .
C20 C21 1.366(12) .
C20 C19 1.372(11) .
C20 H20A 0.9300 .
C19 H19A 0.9300 .
C22 C21 1.339(12) .
C22 H22A 0.9300 .
C21 H21A 0.9300 .
Cl3 O7 1.345(10) .
Cl3 O7 1.345(10) 2_655
Cl3 O13 1.384(9) .
Cl3 O13 1.384(9) 2_655
Cl2 O5 1.396(10) 2_655
Cl2 O5 1.396(10) .
Cl2 O6 1.407(9) 2_655
Cl2 O6 1.407(9) .
O3 Cl1 1.397(8) .
O2 Cl1 1.383(9) .
O4 Cl1 1.405(10) .
N19 C43 1.327(17) .
N19 C45 1.39(2) .
N19 C44 1.48(2) .
C43 O10 1.201(19) .
Cl1 O1 1.379(12) .
N17 C37 1.21(5) .
N17 C38 1.31(3) .
N17 C39 1.38(2) .
O9 C37 1.15(4) .
N18 C40 1.32(2) .
N18 C41 1.366(9) .
N18 C42 1.380(10) .
O11B O11B 1.74(3) 7_566
O8 C40 1.26(2) .
